data_4506219
loop_
_publ_author_name
'Adarsh, N. N.'
'Gr\'elard, Axelle'
'Dufourc, Erick J.'
'Dastidar, Parthasarathi'

_publ_section_title
;
 Sequestering Hydrated Fluoride in a Three-Dimensional Non-Interpenetrated
 Octahedral Coordination Polymer via a Single-Crystal-to-Single-Crystal
 Fashion
;
_journal_issue 7
_journal_name_full 'Crystal Growth &amp; Design'
_journal_page_first 3369
_journal_paper_doi 10.1021/cg300279z
_journal_volume 12
_journal_year 2012
_chemical_formula_sum 'C38 H44 Cl Cu F N8 O10 S'
_chemical_formula_weight 922.86
_chemical_name_systematic
; 
 ? 
;
_space_group_IT_number 85
_symmetry_cell_setting tetragonal
_symmetry_space_group_name_Hall '-P 4a'
_symmetry_space_group_name_H-M 'P 4/n :2'
_atom_sites_solution_hydrogens geom
_atom_sites_solution_primary direct
_atom_sites_solution_secondary difmap
_audit_creation_method SHELXL-97
_cell_angle_alpha 90.00
_cell_angle_beta 90.00
_cell_angle_gamma 90.00
_cell_formula_units_Z 2
_cell_length_a 20.438(3)
_cell_length_b 20.438(3)
_cell_length_c 5.4632(14)
_cell_measurement_temperature 298(2)
_cell_volume 2282.0(8)
_computing_cell_refinement 'Bruker Apex II'
_computing_data_collection 'Bruker Apex II'
_computing_data_reduction SAINT
_computing_molecular_graphics 'Mercury 2.3'
_computing_publication_material Shelxl-97
_computing_structure_refinement 'SHELXL-97 (Sheldrick, 1997)'
_computing_structure_solution 'SHELXS-97 (Sheldrick, 1990)'
_diffrn_ambient_temperature 298(2)
_diffrn_detector_area_resol_mean 3
_diffrn_measured_fraction_theta_full 1.000
_diffrn_measured_fraction_theta_max 1.000
_diffrn_measurement_device_type 'Bruker Apex II'
_diffrn_measurement_method 'Omega scan'
_diffrn_radiation_monochromator graphite
_diffrn_radiation_source 'fine-focus sealed tube'
_diffrn_radiation_type MoK\a
_diffrn_radiation_wavelength 0.71073
_diffrn_reflns_av_R_equivalents 0.0519
_diffrn_reflns_av_sigmaI/netI 0.0449
_diffrn_reflns_limit_h_max 23
_diffrn_reflns_limit_h_min -24
_diffrn_reflns_limit_k_max 24
_diffrn_reflns_limit_k_min -20
_diffrn_reflns_limit_l_max 6
_diffrn_reflns_limit_l_min -6
_diffrn_reflns_number 10492
_diffrn_reflns_theta_full 24.98
_diffrn_reflns_theta_max 24.98
_diffrn_reflns_theta_min 1.99
_exptl_absorpt_coefficient_mu 0.647
_exptl_absorpt_correction_T_max 0.9683
_exptl_absorpt_correction_T_min 0.8003
_exptl_absorpt_correction_type multi-scan
_exptl_absorpt_process_details sadabs
_exptl_crystal_colour 'deep blue'
_exptl_crystal_density_diffrn 1.343
_exptl_crystal_density_method 'not measured'
_exptl_crystal_description block
_exptl_crystal_F_000 958
_exptl_crystal_size_max 0.30
_exptl_crystal_size_mid 0.28
_exptl_crystal_size_min 0.05
_refine_diff_density_max 1.849
_refine_diff_density_min -0.334
_refine_diff_density_rms 0.145
_refine_ls_extinction_method none
_refine_ls_goodness_of_fit_ref 1.124
_refine_ls_hydrogen_treatment constr
_refine_ls_matrix_type full
_refine_ls_number_parameters 132
_refine_ls_number_reflns 2017
_refine_ls_number_restraints 0
_refine_ls_restrained_S_all 1.124
_refine_ls_R_factor_all 0.1033
_refine_ls_R_factor_gt 0.0913
_refine_ls_shift/su_max 0.000
_refine_ls_shift/su_mean 0.000
_refine_ls_structure_factor_coef Fsqd
_refine_ls_weighting_details 'calc w=1/[\s^2^(Fo^2^)+(0.1601P)^2^+7.4446P] where P=(Fo^2^+2Fc^2^)/3'
_refine_ls_weighting_scheme calc
_refine_ls_wR_factor_gt 0.2680
_refine_ls_wR_factor_ref 0.2781
_reflns_number_gt 1664
_reflns_number_total 2017
_reflns_threshold_expression >2sigma(I)
_cod_data_source_file cg300279z_si_003.cif
_cod_data_source_block 1F
_cod_depositor_comments 'Adding full bibliography for 4506218--4506221.cif.'
_cod_original_cell_volume 2282.0(7)
_cod_original_sg_symbol_H-M P4/n
_cod_database_code 4506219

loop_
_symmetry_equiv_pos_as_xyz
'x, y, z'
'-x+1/2, -y+1/2, z'
'-y+1/2, x, z'
'y, -x+1/2, z'
'-x, -y, -z'
'x-1/2, y-1/2, -z'
'y-1/2, -x, -z'
'-y, x-1/2, -z'

loop_
_atom_site_label
_atom_site_type_symbol
_atom_site_fract_x
_atom_site_fract_y
_atom_site_fract_z
_atom_site_U_iso_or_equiv
_atom_site_adp_type
_atom_site_occupancy
_atom_site_symmetry_multiplicity
_atom_site_calc_flag
_atom_site_refinement_flags
Cu1 Cu 0.7500 0.7500 0.6515(2) 0.0274(5) Uani 1 4 d S
Cl1 Cl 0.7500 0.7500 0.1581(5) 0.0344(7) Uani 1 4 d S
N1 N 0.8478(2) 0.7748(2) 0.6541(8) 0.0297(10) Uani 1 1 d .
C2 C 0.8883(3) 0.7493(3) 0.4909(11) 0.0369(14) Uani 1 1 d .
H2 H 0.8719 0.7208 0.3734 0.044 Uiso 1 1 calc R
C3 C 0.9546(3) 0.7642(4) 0.4909(13) 0.0494(17) Uani 1 1 d .
H3 H 0.9823 0.7454 0.3758 0.059 Uiso 1 1 calc R
C4 C 0.9792(3) 0.8076(4) 0.6644(13) 0.0487(17) Uani 1 1 d .
H4 H 1.0234 0.8185 0.6662 0.058 Uiso 1 1 calc R
C5 C 0.9365(3) 0.8344(3) 0.8348(11) 0.0388(14) Uani 1 1 d .
C6 C 0.8706(3) 0.8166(3) 0.8237(10) 0.0343(13) Uani 1 1 d .
H6 H 0.8416 0.8342 0.9371 0.041 Uiso 1 1 calc R
N7 N 0.9623(3) 0.8760(3) 1.0172(11) 0.0452(14) Uani 1 1 d .
H7 H 1.0031 0.8718 1.0520 0.054 Uiso 1 1 calc R
C8 C 0.9277(3) 0.9226(3) 1.1434(12) 0.0434(16) Uani 1 1 d .
O9 O 0.8697(2) 0.9332(3) 1.1122(10) 0.0583(14) Uani 1 1 d .
C10 C 0.9669(3) 0.9621(3) 1.3250(12) 0.0455(16) Uani 1 1 d .
C11 C 0.9337(3) 0.9930(4) 1.5124(15) 0.063(2) Uani 1 1 d .
H11 H 0.8884 0.9887 1.5214 0.076 Uiso 1 1 calc R
C12 C 0.9654(4) 1.0299(4) 1.6860(15) 0.060(2) Uani 1 1 d .
H12 H 0.9417 1.0496 1.8111 0.073 Uiso 1 1 calc R
O13A O 0.0968(6) 0.8216(6) 0.136(2) 0.091(3) Uiso 0.69 1 d P
O13B O 0.0998(11) 0.8371(12) 0.028(5) 0.077(6) Uiso 0.31 1 d P
F1 F 0.8141(9) 0.0689(10) 0.036(6) 0.102(9) Uani 0.25 1 d P

loop_
_atom_site_aniso_label
_atom_site_aniso_U_11
_atom_site_aniso_U_22
_atom_site_aniso_U_33
_atom_site_aniso_U_23
_atom_site_aniso_U_13
_atom_site_aniso_U_12
Cu1 0.0256(6) 0.0256(6) 0.0310(8) 0.000 0.000 0.000
Cl1 0.0386(10) 0.0386(10) 0.0259(13) 0.000 0.000 0.000
N1 0.029(2) 0.030(2) 0.030(2) -0.0039(19) -0.0003(19) -0.0013(19)
C2 0.040(3) 0.037(3) 0.034(3) -0.006(3) -0.001(3) -0.002(2)
C3 0.035(3) 0.062(4) 0.051(4) -0.019(3) 0.009(3) -0.001(3)
C4 0.033(3) 0.055(4) 0.059(4) -0.012(3) 0.003(3) -0.009(3)
C5 0.038(3) 0.038(3) 0.041(3) -0.007(3) 0.002(3) -0.008(3)
C6 0.031(3) 0.037(3) 0.034(3) -0.003(3) 0.001(2) -0.003(2)
N7 0.034(3) 0.049(3) 0.053(3) -0.016(3) -0.002(2) -0.011(2)
C8 0.042(4) 0.047(4) 0.042(4) -0.010(3) 0.003(3) -0.015(3)
O9 0.040(3) 0.068(3) 0.066(3) -0.030(3) 0.001(2) -0.010(2)
C10 0.046(4) 0.050(4) 0.041(3) -0.011(3) 0.002(3) -0.018(3)
C11 0.037(4) 0.083(6) 0.070(5) -0.035(5) 0.006(4) -0.014(4)
C12 0.049(4) 0.071(5) 0.061(5) -0.034(4) 0.011(4) -0.017(4)
F1 0.053(11) 0.063(12) 0.19(3) 0.044(15) 0.050(14) 0.026(9)

loop_
_atom_type_symbol
_atom_type_description
_atom_type_scat_dispersion_real
_atom_type_scat_dispersion_imag
_atom_type_scat_source
C C 0.0033 0.0016 'International Tables Vol C Tables 4.2.6.8 and 6.1.1.4'
H H 0.0000 0.0000 'International Tables Vol C Tables 4.2.6.8 and 6.1.1.4'
N N 0.0061 0.0033 'International Tables Vol C Tables 4.2.6.8 and 6.1.1.4'
O O 0.0106 0.0060 'International Tables Vol C Tables 4.2.6.8 and 6.1.1.4'
F F 0.0171 0.0103 'International Tables Vol C Tables 4.2.6.8 and 6.1.1.4'
Cu Cu 0.3201 1.2651 'International Tables Vol C Tables 4.2.6.8 and 6.1.1.4'
Cl Cl 0.1484 0.1585 'International Tables Vol C Tables 4.2.6.8 and 6.1.1.4'
S S 0.1246 0.1234 'International Tables Vol C Tables 4.2.6.8 and 6.1.1.4'

loop_
_geom_angle_atom_site_label_1
_geom_angle_atom_site_label_2
_geom_angle_atom_site_label_3
_geom_angle
_geom_angle_site_symmetry_1
_geom_angle_site_symmetry_3
N1 Cu1 N1 89.998(5) 4_565 .
N1 Cu1 N1 89.995(5) 4_565 2_665
N1 Cu1 N1 179.2(3) . 2_665
N1 Cu1 N1 179.2(3) 4_565 3_655
N1 Cu1 N1 89.999(3) . 3_655
N1 Cu1 N1 89.998(4) 2_665 3_655
N1 Cu1 Cl1 90.39(13) 4_565 .
N1 Cu1 Cl1 90.39(13) . .
N1 Cu1 Cl1 90.39(13) 2_665 .
N1 Cu1 Cl1 90.39(13) 3_655 .
N1 Cu1 Cl1 89.61(13) 4_565 1_556
N1 Cu1 Cl1 89.61(13) . 1_556
N1 Cu1 Cl1 89.61(13) 2_665 1_556
N1 Cu1 Cl1 89.61(13) 3_655 1_556
Cl1 Cu1 Cl1 179.999(2) . 1_556
Cu1 Cl1 Cu1 179.999(1) . 1_554
C2 N1 C6 119.9(5) . .
C2 N1 Cu1 120.3(4) . .
C6 N1 Cu1 119.8(4) . .
N1 C2 C3 121.6(5) . .
N1 C2 H2 119.2 . .
C3 C2 H2 119.2 . .
C2 C3 C4 119.5(6) . .
C2 C3 H3 120.3 . .
C4 C3 H3 120.3 . .
C5 C4 C3 118.8(6) . .
C5 C4 H4 120.6 . .
C3 C4 H4 120.6 . .
C4 C5 C6 118.3(5) . .
C4 C5 N7 118.5(5) . .
C6 C5 N7 123.1(5) . .
N1 C6 C5 121.9(5) . .
N1 C6 H6 119.0 . .
C5 C6 H6 119.0 . .
C8 N7 C5 125.5(5) . .
C8 N7 H7 117.2 . .
C5 N7 H7 117.2 . .
O9 C8 N7 123.7(6) . .
O9 C8 C10 120.9(6) . .
N7 C8 C10 115.4(6) . .
C11 C10 C12 117.8(6) . 5_778
C11 C10 C8 118.1(6) . .
C12 C10 C8 124.1(6) 5_778 .
C12 C11 C10 122.0(7) . .
C12 C11 H11 119.0 . .
C10 C11 H11 119.0 . .
C11 C12 C10 120.2(7) . 5_778
C11 C12 H12 119.9 . .
C10 C12 H12 119.9 5_778 .

loop_
_geom_bond_atom_site_label_1
_geom_bond_atom_site_label_2
_geom_bond_distance
_geom_bond_site_symmetry_2
Cu1 N1 2.063(5) 4_565
Cu1 N1 2.063(5) .
Cu1 N1 2.063(5) 2_665
Cu1 N1 2.063(5) 3_655
Cu1 Cl1 2.695(3) .
Cu1 Cl1 2.768(3) 1_556
Cl1 Cu1 2.768(3) 1_554
N1 C2 1.323(7) .
N1 C6 1.343(7) .
C2 C3 1.389(9) .
C2 H2 0.9300 .
C3 C4 1.391(9) .
C3 H3 0.9300 .
C4 C5 1.388(9) .
C4 H4 0.9300 .
C5 C6 1.396(8) .
C5 N7 1.413(8) .
C6 H6 0.9300 .
N7 C8 1.371(8) .
N7 H7 0.8600 .
C8 O9 1.217(8) .
C8 C10 1.510(9) .
C10 C11 1.381(10) .
C10 C12 1.394(10) 5_778
C11 C12 1.374(10) .
C11 H11 0.9300 .
C12 C10 1.394(10) 5_778
C12 H12 0.9300 .
O13A O13B 0.67(2) .

loop_
_geom_hbond_atom_site_label_D
_geom_hbond_atom_site_label_H
_geom_hbond_atom_site_label_A
_geom_hbond_distance_DH
_geom_hbond_distance_HA
_geom_hbond_distance_DA
_geom_hbond_angle_DHA
_geom_hbond_site_symmetry_A
N7 H7 O13B 0.86 2.10 2.92(2) 158.6 1_656
N7 H7 O13A 0.86 2.22 3.036(13) 158.1 1_656
